data_8105424
loop_
_publ_author_name
'Latolla, Nehemiah'
'Hosten, Eric C.'
'Hlangothi, Buyiswa G.'

_publ_section_title
;
 The crystal structure of
 4a-formyl-1,2,3,4,4a,5,6,6a,6b,7,8,8a,9,10,11,12,12a,12b,13,14b-icosahydro-1-2-6a,6b,9,9,12a-heptamethylpicen-10-yl
 acetate, C32H50O3
;
_journal_issue 5
_journal_name_full 'Zeitschrift f\"ur Kristallographie - New Crystal Structures'
_journal_page_first 1213
_journal_page_last 1215
_journal_paper_doi 10.1515/ncrs-2020-0259
_journal_volume 235
_journal_year 2020
_chemical_absolute_configuration unk
_chemical_formula_moiety 'C32 H50 O3'
_chemical_formula_sum 'C32 H50 O3'
_chemical_formula_weight 482.72
_space_group_crystal_system orthorhombic
_space_group_IT_number 19
_space_group_name_Hall 'P 2ac 2ab'
_space_group_name_H-M_alt 'P 21 21 21'
_atom_sites_solution_hydrogens geom
_atom_sites_solution_primary dual
_atom_sites_solution_secondary difmap
_audit_creation_method SHELXL-2018/3
_cell_angle_alpha 90
_cell_angle_beta 90
_cell_angle_gamma 90
_cell_formula_units_Z 4
_cell_length_a 8.0420(5)
_cell_length_b 11.7999(6)
_cell_length_c 30.1609(17)
_cell_measurement_reflns_used 9930
_cell_measurement_temperature 296(2)
_cell_measurement_theta_max 27.88
_cell_measurement_theta_min 2.62
_cell_volume 2862.1(3)
_computing_cell_refinement 'APEX2 v2011.4-1 (Bruker AXS)'
_computing_data_collection 'Bruker Instrument Service v2011.4.0.0'
_computing_data_reduction 'SAINT V7.68A (Bruker AXS, 2009)'
_computing_molecular_graphics 'Ortep-3 for Windows (Farrugia, 2012)'
_computing_publication_material 'PLATON (Spek, 2009) and MERCURY (Macrae, 2008)'
_computing_structure_refinement 'SHELXL-2018/3 (Sheldrick, 2015) and ShelXle (H\"ubschle, 2011)'
_computing_structure_solution 'SHELXT-2018/2 (Sheldrick, 2015)'
_diffrn_ambient_temperature 296(2)
_diffrn_detector_area_resol_mean 8.3333
_diffrn_measured_fraction_theta_full 0.999
_diffrn_measured_fraction_theta_max 0.999
_diffrn_measurement_device_type 'Bruker APEX-II CCD'
_diffrn_measurement_method '\f and \w scans'
_diffrn_radiation_monochromator graphite
_diffrn_radiation_source 'sealed tube'
_diffrn_radiation_type MoK\a
_diffrn_radiation_wavelength 0.71073
_diffrn_reflns_av_R_equivalents 0.0776
_diffrn_reflns_av_unetI/netI 0.0513
_diffrn_reflns_Laue_measured_fraction_full 0.999
_diffrn_reflns_Laue_measured_fraction_max 0.999
_diffrn_reflns_limit_h_max 10
_diffrn_reflns_limit_h_min -10
_diffrn_reflns_limit_k_max 15
_diffrn_reflns_limit_k_min -15
_diffrn_reflns_limit_l_max 40
_diffrn_reflns_limit_l_min -40
_diffrn_reflns_number 45550
_diffrn_reflns_point_group_measured_fraction_full 1.000
_diffrn_reflns_point_group_measured_fraction_max 0.998
_diffrn_reflns_theta_full 25.242
_diffrn_reflns_theta_max 28.361
_diffrn_reflns_theta_min 1.853
_exptl_absorpt_coefficient_mu 0.069
_exptl_absorpt_correction_T_max 0.9573
_exptl_absorpt_correction_T_min 0.7919
_exptl_absorpt_correction_type multi-scan
_exptl_absorpt_process_details 'SADABS V2008/1 (Bruker AXS)'
_exptl_crystal_colour colourless
_exptl_crystal_density_diffrn 1.120
_exptl_crystal_density_method 'not measured'
_exptl_crystal_description platelet
_exptl_crystal_F_000 1064
_exptl_crystal_size_max 0.644
_exptl_crystal_size_mid 0.441
_exptl_crystal_size_min 0.194
_refine_diff_density_max 0.343
_refine_diff_density_min -0.218
_refine_diff_density_rms 0.047
_refine_ls_abs_structure_details
;
 Flack x determined using 1808 quotients [(I+)-(I-)]/[(I+)+(I-)]
 (Parsons, Flack and Wagner, Acta Cryst. B69 (2013) 249-259).
;
_refine_ls_abs_structure_Flack 0.2(7)
_refine_ls_extinction_coef .
_refine_ls_extinction_method none
_refine_ls_goodness_of_fit_ref 1.075
_refine_ls_hydrogen_treatment constr
_refine_ls_matrix_type full
_refine_ls_number_parameters 324
_refine_ls_number_reflns 7133
_refine_ls_number_restraints 0
_refine_ls_restrained_S_all 1.075
_refine_ls_R_factor_all 0.1027
_refine_ls_R_factor_gt 0.0712
_refine_ls_shift/su_max 0.000
_refine_ls_shift/su_mean 0.000
_refine_ls_structure_factor_coef Fsqd
_refine_ls_weighting_details 'w=1/[\s^2^(Fo^2^)+(0.0687P)^2^+1.7465P] where P=(Fo^2^+2Fc^2^)/3'
_refine_ls_weighting_scheme calc
_refine_ls_wR_factor_gt 0.1817
_refine_ls_wR_factor_ref 0.2046
_reflns_Friedel_coverage 0.768
_reflns_Friedel_fraction_full 1.000
_reflns_Friedel_fraction_max 0.998
_reflns_number_gt 5234
_reflns_number_total 7133
_reflns_threshold_expression 'I > 2\s(I)'
_cod_data_source_file suppl_ncrs-2020-0259_suppl.cif
_cod_data_source_block ja204
_cod_database_code 8105424
_shelx_shelxl_version_number 2018/3
_shelx_space_group_comment
;
The symmetry employed for this shelxl refinement is uniquely defined
by the following loop, which should always be used as a source of
symmetry information in preference to the above space-group names.
They are only intended as comments.
;
_shelx_estimated_absorpt_t_min 0.957
_shelx_estimated_absorpt_t_max 0.987

loop_
_space_group_symop_operation_xyz
'x, y, z'
'-x+1/2, -y, z+1/2'
'-x, y+1/2, -z+1/2'
'x+1/2, -y+1/2, -z'

loop_
_atom_site_label
_atom_site_type_symbol
_atom_site_fract_x
_atom_site_fract_y
_atom_site_fract_z
_atom_site_U_iso_or_equiv
_atom_site_adp_type
_atom_site_occupancy
_atom_site_site_symmetry_order
_atom_site_calc_flag
_atom_site_refinement_flags_posn
_atom_site_refinement_flags_adp
_atom_site_refinement_flags_occupancy
_atom_site_disorder_assembly
_atom_site_disorder_group
O1 O 1.2222(5) 0.3680(3) 0.16693(16) 0.0863(12) Uani 1 1 d . . . . .
O2 O 0.2930(5) 0.5583(3) 0.43386(11) 0.0738(10) Uani 1 1 d . . . . .
O3 O 0.1195(7) 0.6993(5) 0.42123(17) 0.1174(18) Uani 1 1 d . . . . .
C1 C 0.8383(5) 0.4931(3) 0.13276(14) 0.0444(9) Uani 1 1 d . . . . .
H1 H 0.806154 0.421958 0.118384 0.053 Uiso 1 1 calc R U . . .
C2 C 0.7590(5) 0.5890(4) 0.10476(15) 0.0559(11) Uani 1 1 d . . . . .
H2 H 0.784521 0.661104 0.119390 0.067 Uiso 1 1 calc R U . . .
C3 C 0.5708(7) 0.5776(6) 0.1030(2) 0.0830(17) Uani 1 1 d . . . . .
H3A H 0.527413 0.573717 0.132606 0.124 Uiso 1 1 calc R U . . .
H3B H 0.541784 0.509740 0.087214 0.124 Uiso 1 1 calc R U . . .
H3C H 0.524340 0.642045 0.088037 0.124 Uiso 1 1 calc R U . . .
C4 C 0.8294(7) 0.5948(5) 0.05758(16) 0.0692(14) Uani 1 1 d . . . . .
H4 H 0.797148 0.525159 0.042128 0.083 Uiso 1 1 calc R U . . .
C5 C 0.7599(11) 0.6946(7) 0.0315(2) 0.108(2) Uani 1 1 d . . . . .
H5A H 0.813020 0.698244 0.003063 0.162 Uiso 1 1 calc R U . . .
H5B H 0.780622 0.763556 0.047494 0.162 Uiso 1 1 calc R U . . .
H5C H 0.642320 0.684915 0.027615 0.162 Uiso 1 1 calc R U . . .
C6 C 1.0182(7) 0.5997(5) 0.05862(18) 0.0737(15) Uani 1 1 d . . . . .
H6A H 1.059981 0.598553 0.028457 0.088 Uiso 1 1 calc R U . . .
H6B H 1.052558 0.670666 0.072060 0.088 Uiso 1 1 calc R U . . .
C7 C 1.0935(6) 0.5039(5) 0.08381(16) 0.0651(13) Uani 1 1 d . . . . .
H7A H 1.213379 0.513142 0.084282 0.078 Uiso 1 1 calc R U . . .
H7B H 1.069055 0.433460 0.068542 0.078 Uiso 1 1 calc R U . . .
C8 C 1.0290(5) 0.4957(3) 0.13215(14) 0.0446(9) Uani 1 1 d . . . . .
C9 C 1.0942(6) 0.3835(4) 0.14877(17) 0.0600(12) Uani 1 1 d . . . . .
H9 H 1.027005 0.320386 0.144252 0.072 Uiso 1 1 calc R U . . .
C10 C 1.0935(5) 0.5921(3) 0.16117(14) 0.0470(9) Uani 1 1 d . . . . .
H10A H 1.214020 0.593473 0.159935 0.056 Uiso 1 1 calc R U . . .
H10B H 1.052992 0.663740 0.149641 0.056 Uiso 1 1 calc R U . . .
C11 C 1.0383(4) 0.5793(3) 0.20922(13) 0.0416(8) Uani 1 1 d . . . . .
H11A H 1.072037 0.646461 0.225451 0.050 Uiso 1 1 calc R U . . .
H11B H 1.096254 0.515174 0.222074 0.050 Uiso 1 1 calc R U . . .
C12 C 0.8500(4) 0.5621(3) 0.21583(12) 0.0359(7) Uani 1 1 d . . . . .
C13 C 0.7663(5) 0.6797(3) 0.21153(14) 0.0457(9) Uani 1 1 d . . . . .
H13A H 0.786014 0.722796 0.238005 0.068 Uiso 1 1 calc R U . . .
H13B H 0.648758 0.670097 0.207392 0.068 Uiso 1 1 calc R U . . .
H13C H 0.812150 0.719120 0.186517 0.068 Uiso 1 1 calc R U . . .
C14 C 0.8180(4) 0.5071(3) 0.26341(13) 0.0375(8) Uani 1 1 d . . . . .
C15 C 0.9107(6) 0.3931(3) 0.26690(17) 0.0565(11) Uani 1 1 d . . . . .
H15A H 0.888884 0.359525 0.295297 0.085 Uiso 1 1 calc R U . . .
H15B H 1.027988 0.405735 0.263688 0.085 Uiso 1 1 calc R U . . .
H15C H 0.872868 0.343178 0.243892 0.085 Uiso 1 1 calc R U . . .
C16 C 0.8841(5) 0.5859(3) 0.30022(13) 0.0442(9) Uani 1 1 d . . . . .
H16A H 1.004633 0.582660 0.300248 0.053 Uiso 1 1 calc R U . . .
H16B H 0.852028 0.663178 0.293358 0.053 Uiso 1 1 calc R U . . .
C17 C 0.8215(5) 0.5566(4) 0.34638(13) 0.0472(9) Uani 1 1 d . . . . .
H17A H 0.863975 0.611323 0.367537 0.057 Uiso 1 1 calc R U . . .
H17B H 0.862189 0.482274 0.354822 0.057 Uiso 1 1 calc R U . . .
C18 C 0.6310(5) 0.5570(3) 0.34757(13) 0.0425(8) Uani 1 1 d . . . . .
H18 H 0.598773 0.628525 0.333434 0.051 Uiso 1 1 calc R U . . .
C19 C 0.5580(6) 0.5637(4) 0.39479(14) 0.0525(10) Uani 1 1 d . . . . .
C20 C 0.6114(7) 0.4666(5) 0.42609(17) 0.0749(16) Uani 1 1 d . . . . .
H20A H 0.583274 0.486062 0.456074 0.112 Uiso 1 1 calc R U . . .
H20B H 0.729330 0.455388 0.423810 0.112 Uiso 1 1 calc R U . . .
H20C H 0.554814 0.398197 0.417833 0.112 Uiso 1 1 calc R U . . .
C21 C 0.6118(9) 0.6761(5) 0.41656(18) 0.0816(17) Uani 1 1 d . . . . .
H21A H 0.722165 0.668336 0.428271 0.122 Uiso 1 1 calc R U . . .
H21B H 0.536330 0.694533 0.440159 0.122 Uiso 1 1 calc R U . . .
H21C H 0.610202 0.735510 0.394809 0.122 Uiso 1 1 calc R U . . .
C22 C 0.3676(6) 0.5670(4) 0.39004(15) 0.0572(11) Uani 1 1 d . . . . .
H22 H 0.336137 0.640098 0.377104 0.069 Uiso 1 1 calc R U . . .
C23 C 0.1716(8) 0.6269(6) 0.44458(19) 0.0778(16) Uani 1 1 d . . . . .
C24 C 0.0973(10) 0.5983(8) 0.4889(2) 0.115(3) Uani 1 1 d . . . . .
H24A H 0.167981 0.626538 0.512042 0.172 Uiso 1 1 calc R U . . .
H24B H 0.087044 0.517542 0.491610 0.172 Uiso 1 1 calc R U . . .
H24C H -0.010607 0.632523 0.491339 0.172 Uiso 1 1 calc R U . . .
C25 C 0.2962(5) 0.4737(5) 0.36153(15) 0.0587(12) Uani 1 1 d . . . . .
H25A H 0.176726 0.483220 0.359244 0.070 Uiso 1 1 calc R U . . .
H25B H 0.317699 0.400935 0.375360 0.070 Uiso 1 1 calc R U . . .
C26 C 0.3722(5) 0.4753(4) 0.31554(14) 0.0498(10) Uani 1 1 d . . . . .
H26A H 0.342812 0.545786 0.300975 0.060 Uiso 1 1 calc R U . . .
H26B H 0.325643 0.413617 0.298262 0.060 Uiso 1 1 calc R U . . .
C27 C 0.5638(4) 0.4636(3) 0.31646(13) 0.0394(8) Uani 1 1 d . . . . .
C28 C 0.6046(6) 0.3421(4) 0.33215(17) 0.0595(12) Uani 1 1 d . . . . .
H28A H 0.518481 0.315839 0.351650 0.089 Uiso 1 1 calc R U . . .
H28B H 0.708957 0.342147 0.347618 0.089 Uiso 1 1 calc R U . . .
H28C H 0.611804 0.292676 0.306925 0.089 Uiso 1 1 calc R U . . .
C29 C 0.6283(4) 0.4898(3) 0.26880(12) 0.0390(8) Uani 1 1 d . . . . .
H29 H 0.578518 0.562867 0.260954 0.047 Uiso 1 1 calc R U . . .
C30 C 0.5648(6) 0.4066(4) 0.23369(15) 0.0594(12) Uani 1 1 d . . . . .
H30A H 0.581607 0.329930 0.244389 0.071 Uiso 1 1 calc R U . . .
H30B H 0.446199 0.417836 0.229921 0.071 Uiso 1 1 calc R U . . .
C31 C 0.6477(5) 0.4184(4) 0.18958(15) 0.0536(11) Uani 1 1 d . . . . .
H31 H 0.605904 0.374517 0.166524 0.064 Uiso 1 1 calc R U . . .
C32 C 0.7747(4) 0.4854(3) 0.18020(13) 0.0390(8) Uani 1 1 d . . . . .

loop_
_atom_site_aniso_label
_atom_site_aniso_U_11
_atom_site_aniso_U_22
_atom_site_aniso_U_33
_atom_site_aniso_U_23
_atom_site_aniso_U_13
_atom_site_aniso_U_12
O1 0.065(2) 0.069(2) 0.124(3) -0.014(2) -0.024(2) 0.0183(19)
O2 0.071(2) 0.090(3) 0.060(2) 0.0167(19) 0.0105(17) 0.018(2)
O3 0.128(4) 0.127(4) 0.097(3) 0.013(3) 0.013(3) 0.056(4)
C1 0.0344(18) 0.044(2) 0.055(2) -0.0158(18) -0.0046(16) -0.0028(16)
C2 0.049(2) 0.065(3) 0.054(2) -0.010(2) -0.0081(19) 0.009(2)
C3 0.064(3) 0.110(5) 0.075(3) -0.005(3) -0.015(3) 0.013(3)
C4 0.080(3) 0.078(3) 0.050(3) -0.011(2) -0.007(2) 0.012(3)
C5 0.120(6) 0.128(6) 0.075(4) 0.010(4) -0.005(4) 0.032(5)
C6 0.080(4) 0.085(4) 0.057(3) -0.006(3) 0.008(3) -0.012(3)
C7 0.041(2) 0.088(4) 0.067(3) -0.022(3) 0.007(2) -0.002(2)
C8 0.0331(18) 0.048(2) 0.053(2) -0.0135(18) 0.0006(16) -0.0007(16)
C9 0.044(2) 0.055(2) 0.081(3) -0.024(2) -0.004(2) 0.007(2)
C10 0.0316(18) 0.047(2) 0.063(2) -0.0097(18) 0.0036(17) -0.0078(16)
C11 0.0333(18) 0.0367(18) 0.055(2) -0.0079(16) -0.0072(16) -0.0042(15)
C12 0.0307(16) 0.0279(16) 0.049(2) -0.0066(14) -0.0061(14) -0.0032(13)
C13 0.053(2) 0.0315(17) 0.053(2) -0.0008(16) -0.0048(19) 0.0052(16)
C14 0.0314(17) 0.0283(16) 0.053(2) -0.0003(15) -0.0085(15) -0.0034(13)
C15 0.052(2) 0.035(2) 0.083(3) 0.0109(19) -0.007(2) 0.0081(18)
C16 0.0369(19) 0.0410(19) 0.055(2) -0.0008(16) -0.0126(17) -0.0104(16)
C17 0.040(2) 0.052(2) 0.050(2) 0.0015(18) -0.0167(17) -0.0096(17)
C18 0.039(2) 0.0400(18) 0.049(2) 0.0054(16) -0.0109(16) -0.0018(16)
C19 0.051(2) 0.056(2) 0.050(2) 0.0108(19) -0.0058(19) -0.006(2)
C20 0.068(3) 0.095(4) 0.061(3) 0.033(3) -0.014(2) 0.000(3)
C21 0.097(5) 0.082(4) 0.065(3) -0.017(3) 0.008(3) -0.013(3)
C22 0.058(3) 0.062(3) 0.052(2) 0.014(2) 0.004(2) 0.009(2)
C23 0.074(4) 0.095(4) 0.064(3) -0.001(3) -0.003(3) 0.017(3)
C24 0.105(5) 0.167(8) 0.073(4) -0.004(4) 0.018(4) 0.030(6)
C25 0.035(2) 0.080(3) 0.061(3) 0.015(2) -0.0022(18) -0.005(2)
C26 0.0323(19) 0.064(2) 0.053(2) 0.008(2) -0.0090(16) -0.0054(18)
C27 0.0278(17) 0.0391(18) 0.051(2) 0.0052(16) -0.0088(15) -0.0053(14)
C28 0.061(3) 0.043(2) 0.075(3) 0.014(2) -0.007(2) -0.006(2)
C29 0.0299(17) 0.0376(18) 0.049(2) -0.0004(15) -0.0101(15) -0.0059(14)
C30 0.046(2) 0.067(3) 0.066(3) -0.011(2) -0.006(2) -0.026(2)
C31 0.047(2) 0.054(2) 0.060(3) -0.0173(19) -0.0081(19) -0.0140(19)
C32 0.0289(16) 0.0358(17) 0.052(2) -0.0103(16) -0.0062(15) 0.0010(14)

loop_
_atom_type_symbol
_atom_type_description
_atom_type_scat_dispersion_real
_atom_type_scat_dispersion_imag
_atom_type_scat_source
C C 0.0033 0.0016 'International Tables Vol C Tables 4.2.6.8 and 6.1.1.4'
H H 0.0000 0.0000 'International Tables Vol C Tables 4.2.6.8 and 6.1.1.4'
O O 0.0106 0.0060 'International Tables Vol C Tables 4.2.6.8 and 6.1.1.4'

loop_
_geom_angle_atom_site_label_1
_geom_angle_atom_site_label_2
_geom_angle_atom_site_label_3
_geom_angle
_geom_angle_site_symmetry_1
_geom_angle_site_symmetry_3
C23 O2 C22 119.3(4) . .
C32 C1 C8 110.4(3) . .
C32 C1 C2 114.7(3) . .
C8 C1 C2 113.0(4) . .
C32 C1 H1 106.0 . .
C8 C1 H1 106.0 . .
C2 C1 H1 106.0 . .
C3 C2 C4 109.8(4) . .
C3 C2 C1 111.4(4) . .
C4 C2 C1 112.7(4) . .
C3 C2 H2 107.6 . .
C4 C2 H2 107.6 . .
C1 C2 H2 107.6 . .
C2 C3 H3A 109.5 . .
C2 C3 H3B 109.5 . .
H3A C3 H3B 109.5 . .
C2 C3 H3C 109.5 . .
H3A C3 H3C 109.5 . .
H3B C3 H3C 109.5 . .
C6 C4 C5 110.4(6) . .
C6 C4 C2 110.6(4) . .
C5 C4 C2 112.2(5) . .
C6 C4 H4 107.8 . .
C5 C4 H4 107.8 . .
C2 C4 H4 107.8 . .
C4 C5 H5A 109.5 . .
C4 C5 H5B 109.5 . .
H5A C5 H5B 109.5 . .
C4 C5 H5C 109.5 . .
H5A C5 H5C 109.5 . .
H5B C5 H5C 109.5 . .
C7 C6 C4 112.8(5) . .
C7 C6 H6A 109.0 . .
C4 C6 H6A 109.0 . .
C7 C6 H6B 109.0 . .
C4 C6 H6B 109.0 . .
H6A C6 H6B 107.8 . .
C6 C7 C8 112.9(4) . .
C6 C7 H7A 109.0 . .
C8 C7 H7A 109.0 . .
C6 C7 H7B 109.0 . .
C8 C7 H7B 109.0 . .
H7A C7 H7B 107.8 . .
C9 C8 C10 110.2(3) . .
C9 C8 C1 109.0(4) . .
C10 C8 C1 110.3(3) . .
C9 C8 C7 104.5(4) . .
C10 C8 C7 112.3(4) . .
C1 C8 C7 110.3(4) . .
O1 C9 C8 126.3(4) . .
O1 C9 H9 116.8 . .
C8 C9 H9 116.8 . .
C11 C10 C8 111.9(3) . .
C11 C10 H10A 109.2 . .
C8 C10 H10A 109.2 . .
C11 C10 H10B 109.2 . .
C8 C10 H10B 109.2 . .
H10A C10 H10B 107.9 . .
C10 C11 C12 115.0(3) . .
C10 C11 H11A 108.5 . .
C12 C11 H11A 108.5 . .
C10 C11 H11B 108.5 . .
C12 C11 H11B 108.5 . .
H11A C11 H11B 107.5 . .
C32 C12 C11 112.1(3) . .
C32 C12 C13 107.4(3) . .
C11 C12 C13 107.3(3) . .
C32 C12 C14 109.1(3) . .
C11 C12 C14 109.2(3) . .
C13 C12 C14 111.7(3) . .
C12 C13 H13A 109.5 . .
C12 C13 H13B 109.5 . .
H13A C13 H13B 109.5 . .
C12 C13 H13C 109.5 . .
H13A C13 H13C 109.5 . .
H13B C13 H13C 109.5 . .
C15 C14 C16 108.1(3) . .
C15 C14 C29 110.7(3) . .
C16 C14 C29 110.1(3) . .
C15 C14 C12 109.8(3) . .
C16 C14 C12 110.3(3) . .
C29 C14 C12 107.9(3) . .
C14 C15 H15A 109.5 . .
C14 C15 H15B 109.5 . .
H15A C15 H15B 109.5 . .
C14 C15 H15C 109.5 . .
H15A C15 H15C 109.5 . .
H15B C15 H15C 109.5 . .
C17 C16 C14 114.1(3) . .
C17 C16 H16A 108.7 . .
C14 C16 H16A 108.7 . .
C17 C16 H16B 108.7 . .
C14 C16 H16B 108.7 . .
H16A C16 H16B 107.6 . .
C16 C17 C18 110.6(3) . .
C16 C17 H17A 109.5 . .
C18 C17 H17A 109.5 . .
C16 C17 H17B 109.5 . .
C18 C17 H17B 109.5 . .
H17A C17 H17B 108.1 . .
C17 C18 C19 113.7(3) . .
C17 C18 C27 109.4(3) . .
C19 C18 C27 117.6(3) . .
C17 C18 H18 104.9 . .
C19 C18 H18 104.9 . .
C27 C18 H18 104.9 . .
C22 C19 C21 107.3(4) . .
C22 C19 C18 107.1(3) . .
C21 C19 C18 109.3(4) . .
C22 C19 C20 110.6(4) . .
C21 C19 C20 107.4(4) . .
C18 C19 C20 114.9(4) . .
C19 C20 H20A 109.5 . .
C19 C20 H20B 109.5 . .
H20A C20 H20B 109.5 . .
C19 C20 H20C 109.5 . .
H20A C20 H20C 109.5 . .
H20B C20 H20C 109.5 . .
C19 C21 H21A 109.5 . .
C19 C21 H21B 109.5 . .
H21A C21 H21B 109.5 . .
C19 C21 H21C 109.5 . .
H21A C21 H21C 109.5 . .
H21B C21 H21C 109.5 . .
O2 C22 C25 108.0(4) . .
O2 C22 C19 108.9(4) . .
C25 C22 C19 114.4(4) . .
O2 C22 H22 108.5 . .
C25 C22 H22 108.5 . .
C19 C22 H22 108.5 . .
O3 C23 O2 124.3(6) . .
O3 C23 C24 123.4(6) . .
O2 C23 C24 112.2(6) . .
C23 C24 H24A 109.5 . .
C23 C24 H24B 109.5 . .
H24A C24 H24B 109.5 . .
C23 C24 H24C 109.5 . .
H24A C24 H24C 109.5 . .
H24B C24 H24C 109.5 . .
C22 C25 C26 111.0(4) . .
C22 C25 H25A 109.4 . .
C26 C25 H25A 109.4 . .
C22 C25 H25B 109.4 . .
C26 C25 H25B 109.4 . .
H25A C25 H25B 108.0 . .
C25 C26 C27 112.6(3) . .
C25 C26 H26A 109.1 . .
C27 C26 H26A 109.1 . .
C25 C26 H26B 109.1 . .
C27 C26 H26B 109.1 . .
H26A C26 H26B 107.8 . .
C28 C27 C18 113.7(3) . .
C28 C27 C26 107.4(3) . .
C18 C27 C26 107.2(3) . .
C28 C27 C29 113.3(3) . .
C18 C27 C29 107.6(3) . .
C26 C27 C29 107.3(3) . .
C27 C28 H28A 109.5 . .
C27 C28 H28B 109.5 . .
H28A C28 H28B 109.5 . .
C27 C28 H28C 109.5 . .
H28A C28 H28C 109.5 . .
H28B C28 H28C 109.5 . .
C30 C29 C14 109.9(3) . .
C30 C29 C27 113.6(3) . .
C14 C29 C27 116.8(3) . .
C30 C29 H29 105.1 . .
C14 C29 H29 105.1 . .
C27 C29 H29 105.1 . .
C31 C30 C29 114.0(3) . .
C31 C30 H30A 108.7 . .
C29 C30 H30A 108.7 . .
C31 C30 H30B 108.7 . .
C29 C30 H30B 108.7 . .
H30A C30 H30B 107.6 . .
C32 C31 C30 126.2(4) . .
C32 C31 H31 116.9 . .
C30 C31 H31 116.9 . .
C31 C32 C1 119.8(3) . .
C31 C32 C12 120.6(4) . .
C1 C32 C12 119.5(3) . .

loop_
_geom_bond_atom_site_label_1
_geom_bond_atom_site_label_2
_geom_bond_distance
_geom_bond_site_symmetry_2
O1 C9 1.180(6) .
O2 C23 1.309(7) .
O2 C22 1.455(5) .
O3 C23 1.184(7) .
C1 C32 1.522(6) .
C1 C8 1.534(5) .
C1 C2 1.550(6) .
C1 H1 0.9800 .
C2 C3 1.520(7) .
C2 C4 1.533(7) .
C2 H2 0.9800 .
C3 H3A 0.9600 .
C3 H3B 0.9600 .
C3 H3C 0.9600 .
C4 C6 1.520(8) .
C4 C5 1.522(9) .
C4 H4 0.9800 .
C5 H5A 0.9600 .
C5 H5B 0.9600 .
C5 H5C 0.9600 .
C6 C7 1.491(8) .
C6 H6A 0.9700 .
C6 H6B 0.9700 .
C7 C8 1.551(6) .
C7 H7A 0.9700 .
C7 H7B 0.9700 .
C8 C9 1.511(6) .
C8 C10 1.526(5) .
C9 H9 0.9300 .
C10 C11 1.523(6) .
C10 H10A 0.9700 .
C10 H10B 0.9700 .
C11 C12 1.541(5) .
C11 H11A 0.9700 .
C11 H11B 0.9700 .
C12 C32 1.530(5) .
C12 C13 1.548(5) .
C12 C14 1.596(5) .
C13 H13A 0.9600 .
C13 H13B 0.9600 .
C13 H13C 0.9600 .
C14 C15 1.541(5) .
C14 C16 1.543(5) .
C14 C29 1.548(5) .
C15 H15A 0.9600 .
C15 H15B 0.9600 .
C15 H15C 0.9600 .
C16 C17 1.520(6) .
C16 H16A 0.9700 .
C16 H16B 0.9700 .
C17 C18 1.532(5) .
C17 H17A 0.9700 .
C17 H17B 0.9700 .
C18 C19 1.542(6) .
C18 C27 1.546(5) .
C18 H18 0.9800 .
C19 C22 1.538(6) .
C19 C21 1.542(7) .
C19 C20 1.545(6) .
C20 H20A 0.9600 .
C20 H20B 0.9600 .
C20 H20C 0.9600 .
C21 H21A 0.9600 .
C21 H21B 0.9600 .
C21 H21C 0.9600 .
C22 C25 1.510(7) .
C22 H22 0.9800 .
C23 C24 1.502(9) .
C24 H24A 0.9600 .
C24 H24B 0.9600 .
C24 H24C 0.9600 .
C25 C26 1.516(6) .
C25 H25A 0.9700 .
C25 H25B 0.9700 .
C26 C27 1.548(5) .
C26 H26A 0.9700 .
C26 H26B 0.9700 .
C27 C28 1.545(5) .
C27 C29 1.559(5) .
C28 H28A 0.9600 .
C28 H28B 0.9600 .
C28 H28C 0.9600 .
C29 C30 1.531(5) .
C29 H29 0.9800 .
C30 C31 1.495(6) .
C30 H30A 0.9700 .
C30 H30B 0.9700 .
C31 C32 1.322(6) .
C31 H31 0.9300 .

loop_
_geom_hbond_atom_site_label_D
_geom_hbond_atom_site_label_H
_geom_hbond_atom_site_label_A
_geom_hbond_distance_DH
_geom_hbond_distance_HA
_geom_hbond_distance_DA
_geom_hbond_angle_DHA
_geom_hbond_site_symmetry_A
_geom_hbond_publ_flag
C21 H21B O2 0.96 2.54 2.963(7) 107 . yes
C22 H22 O3 0.98 2.30 2.703(7) 104 . yes

loop_
_geom_torsion_atom_site_label_1
_geom_torsion_atom_site_label_2
_geom_torsion_atom_site_label_3
_geom_torsion_atom_site_label_4
_geom_torsion
_geom_torsion_site_symmetry_1
_geom_torsion_site_symmetry_2
_geom_torsion_site_symmetry_3
_geom_torsion_site_symmetry_4
C32 C1 C2 C3 -57.1(5) . . . .
C8 C1 C2 C3 175.1(4) . . . .
C32 C1 C2 C4 178.9(4) . . . .
C8 C1 C2 C4 51.2(5) . . . .
C3 C2 C4 C6 -176.9(5) . . . .
C1 C2 C4 C6 -52.1(6) . . . .
C3 C2 C4 C5 59.4(7) . . . .
C1 C2 C4 C5 -175.8(5) . . . .
C5 C4 C6 C7 180.0(5) . . . .
C2 C4 C6 C7 55.2(6) . . . .
C4 C6 C7 C8 -56.5(6) . . . .
C32 C1 C8 C9 65.9(4) . . . .
C2 C1 C8 C9 -164.1(3) . . . .
C32 C1 C8 C10 -55.2(4) . . . .
C2 C1 C8 C10 74.7(4) . . . .
C32 C1 C8 C7 -179.9(3) . . . .
C2 C1 C8 C7 -50.0(5) . . . .
C6 C7 C8 C9 170.0(4) . . . .
C6 C7 C8 C10 -70.6(5) . . . .
C6 C7 C8 C1 53.0(5) . . . .
C10 C8 C9 O1 -30.4(7) . . . .
C1 C8 C9 O1 -151.6(5) . . . .
C7 C8 C9 O1 90.5(6) . . . .
C9 C8 C10 C11 -60.4(4) . . . .
C1 C8 C10 C11 60.0(5) . . . .
C7 C8 C10 C11 -176.4(3) . . . .
C8 C10 C11 C12 -52.2(4) . . . .
C10 C11 C12 C32 38.9(4) . . . .
C10 C11 C12 C13 -78.8(4) . . . .
C10 C11 C12 C14 159.9(3) . . . .
C32 C12 C14 C15 64.2(4) . . . .
C11 C12 C14 C15 -58.7(4) . . . .
C13 C12 C14 C15 -177.2(3) . . . .
C32 C12 C14 C16 -176.9(3) . . . .
C11 C12 C14 C16 60.3(4) . . . .
C13 C12 C14 C16 -58.3(4) . . . .
C32 C12 C14 C29 -56.6(3) . . . .
C11 C12 C14 C29 -179.4(3) . . . .
C13 C12 C14 C29 62.0(3) . . . .
C15 C14 C16 C17 -74.8(4) . . . .
C29 C14 C16 C17 46.2(4) . . . .
C12 C14 C16 C17 165.2(3) . . . .
C14 C16 C17 C18 -56.7(5) . . . .
C16 C17 C18 C19 -162.8(3) . . . .
C16 C17 C18 C27 63.4(4) . . . .
C17 C18 C19 C22 178.3(4) . . . .
C27 C18 C19 C22 -51.9(5) . . . .
C17 C18 C19 C21 62.4(5) . . . .
C27 C18 C19 C21 -167.7(4) . . . .
C17 C18 C19 C20 -58.4(5) . . . .
C27 C18 C19 C20 71.4(5) . . . .
C23 O2 C22 C25 -100.9(5) . . . .
C23 O2 C22 C19 134.3(5) . . . .
C21 C19 C22 O2 -70.1(5) . . . .
C18 C19 C22 O2 172.6(4) . . . .
C20 C19 C22 O2 46.7(5) . . . .
C21 C19 C22 C25 168.9(4) . . . .
C18 C19 C22 C25 51.7(5) . . . .
C20 C19 C22 C25 -74.2(5) . . . .
C22 O2 C23 O3 -2.1(10) . . . .
C22 O2 C23 C24 173.9(6) . . . .
O2 C22 C25 C26 -178.4(3) . . . .
C19 C22 C25 C26 -57.0(5) . . . .
C22 C25 C26 C27 57.6(5) . . . .
C17 C18 C27 C28 66.7(4) . . . .
C19 C18 C27 C28 -65.1(5) . . . .
C17 C18 C27 C26 -174.8(3) . . . .
C19 C18 C27 C26 53.5(4) . . . .
C17 C18 C27 C29 -59.7(4) . . . .
C19 C18 C27 C29 168.6(3) . . . .
C25 C26 C27 C28 68.6(5) . . . .
C25 C26 C27 C18 -53.9(4) . . . .
C25 C26 C27 C29 -169.2(3) . . . .
C15 C14 C29 C30 -57.6(4) . . . .
C16 C14 C29 C30 -177.0(3) . . . .
C12 C14 C29 C30 62.6(4) . . . .
C15 C14 C29 C27 73.7(4) . . . .
C16 C14 C29 C27 -45.8(4) . . . .
C12 C14 C29 C27 -166.2(3) . . . .
C28 C27 C29 C30 56.0(4) . . . .
C18 C27 C29 C30 -177.4(3) . . . .
C26 C27 C29 C30 -62.4(4) . . . .
C28 C27 C29 C14 -73.5(4) . . . .
C18 C27 C29 C14 53.0(4) . . . .
C26 C27 C29 C14 168.1(3) . . . .
C14 C29 C30 C31 -37.2(5) . . . .
C27 C29 C30 C31 -170.1(4) . . . .
C29 C30 C31 C32 5.8(7) . . . .
C30 C31 C32 C1 -176.2(4) . . . .
C30 C31 C32 C12 -0.9(7) . . . .
C8 C1 C32 C31 -139.0(4) . . . .
C2 C1 C32 C31 92.0(5) . . . .
C8 C1 C32 C12 45.7(4) . . . .
C2 C1 C32 C12 -83.4(4) . . . .
C11 C12 C32 C31 147.8(4) . . . .
C13 C12 C32 C31 -94.6(4) . . . .
C14 C12 C32 C31 26.7(5) . . . .
C11 C12 C32 C1 -36.9(4) . . . .
C13 C12 C32 C1 80.7(4) . . . .
C14 C12 C32 C1 -158.0(3) . . . .
